data_1510920
loop_
_publ_author_name
'Filatov, S.K.'
'Polyakova, I.G.'
'Fundamenskii, V.S.'
'Bubnova, R.S.'

_publ_section_title
;
 Crystal structure and thermal behavior of K B3 O5
;
_journal_name_full 'Doklady Akad. Nauk'
_journal_page_first 643
_journal_page_last 647
_journal_volume 398
_journal_year 2004
_chemical_formula_sum 'B3 K O5'
_chemical_name_systematic 'K (B3 O5)'
_space_group_IT_number 14
_symmetry_space_group_name_Hall '-P 2ybc'
_symmetry_space_group_name_H-M 'P 1 21/c 1'
_cell_angle_alpha 90
_cell_angle_beta 94.38
_cell_angle_gamma 90
_cell_formula_units_Z 12
_cell_length_a 9.319
_cell_length_b 6.648
_cell_length_c 21.094
_cell_volume 1303.014
_citation_journal_id_ASTM DAKNEQ
_cod_data_source_file boron_449.cif
_cod_data_source_block B3K1O5
_cod_original_formula_sum 'B3 K1 O5'
_cod_database_code 1510920

loop_
_symmetry_equiv_pos_as_xyz
x,y,z
-x,y+1/2,-z+1/2
-x,-y,-z
x,-y-1/2,z-1/2

loop_
_atom_site_label
_atom_site_type_symbol
_atom_site_fract_x
_atom_site_fract_y
_atom_site_fract_z
_atom_site_occupancy
_atom_site_U_iso_or_equiv
K1 K+1 0.4034 0.1857 0.88361 1 0.0
O13 O-2 0.0178 0.9953 0.8698 1 0.0
O10 O-2 0.3835 0.598 0.8376 1 0.0
B7 B+3 0.1471 0.5038 0.9208 1 0.0
O6 O-2 0.6066 0.7768 0.84581 1 0.0
O4 O-2 0.4656 0.7701 0.9328 1 0.0
O14 O-2 0.2992 0.6155 0.1224 1 0.0
B2 B+3 0.2006 0.5729 0.1672 1 0.0
O2 O-2 0.2298 0.9038 0.93434 1 0.0
O15 O-2 0.1206 0.8081 0.0627 1 0.0
B1 B+3 0.6474 0.7031 0.7841 1 0.0
O8 O-2 0.6776 0.5807 0.74212 1 0.0
O11 O-2 0.0824 0.694 0.16933 1 0.0
B5 B+3 0.3315 0.7504 0.9634 1 0.0
O3 O-2 0.0616 0.657 0.8927 1 0.0
O12 O-2 0.1127 0.3069 0.9129 1 0.0
O9 O-2 0.7794 0.87 0.7915 1 0.0
B3 B+3 0.0176 0.7974 0.112 1 0.0
B6 B+3 0.255 0.7394 0.0708 1 0.0
O1 O-2 0.36 0.7907 0.03163 1 0.0
B4 B+3 0.106 0.8577 0.9003 1 0.0
K3 K+1 0.0681 0.5364 0.76005 1 0.0
B9 B+3 0.4161 0.5157 0.779 1 0.0
O7 O-2 0.5332 0.5771 0.75107 1 0.0
K2 K+1 0.2305 0.1987 0.03785 1 0.0
O5 O-2 0.2695 0.5461 0.9576 1 0.0
B8 B+3 0.4854 0.7147 0.8722 1 0.0
